data_7112991
loop_
_publ_author_name
'Zi, Guofu'
'Zhang, Furen'
'Song, Haibin'

_publ_section_title
;
 Highly enantioselective hydroaminoalkylation of secondary amines
 catalyzed by group 5 metal amides with chiral biarylamidate ligands.
;
_journal_issue 34
_journal_name_full 'Chemical communications (Cambridge, England)'
_journal_page_first 6296
_journal_page_last 6298
_journal_paper_doi 10.1039/c0cc01265c
_journal_volume 46
_journal_year 2010
_chemical_formula_moiety 'C46 H60 N5 Nb O2'
_chemical_formula_sum 'C46 H60 N5 Nb O2'
_chemical_formula_weight 807.90
_chemical_name_systematic
;
?
;
_space_group_IT_number 4
_symmetry_cell_setting monoclinic
_symmetry_space_group_name_Hall 'P 2yb'
_symmetry_space_group_name_H-M 'P 1 21 1'
_atom_sites_solution_hydrogens geom
_atom_sites_solution_primary direct
_atom_sites_solution_secondary difmap
_audit_creation_method SHELXL-97
_cell_angle_alpha 90.00
_cell_angle_beta 111.011(9)
_cell_angle_gamma 90.00
_cell_formula_units_Z 2
_cell_length_a 11.934(2)
_cell_length_b 14.079(3)
_cell_length_c 13.534(2)
_cell_measurement_reflns_used 2763
_cell_measurement_temperature 113(2)
_cell_measurement_theta_max 72.00
_cell_measurement_theta_min 27.70
_cell_volume 2122.8(7)
_computing_cell_refinement 'CrystalClear-SM Expert 2.0 r4'
_computing_data_collection 'CrystalClear-SM Expert 2.0 r4 (Rigaku, 2009)'
_computing_data_reduction 'CrystalClear-SM Expert 2.0 r4'
_computing_molecular_graphics 'CrystalStructure 4.0'
_computing_publication_material 'CrystalStructure 4.0 (Rigaku, 2009)'
_computing_structure_refinement 'SHELXL-97 (Sheldrick, 1997)'
_computing_structure_solution 'SHELXS-97 (Sheldrick, 1990)'
_diffrn_ambient_temperature 113(2)
_diffrn_measured_fraction_theta_full 0.984
_diffrn_measured_fraction_theta_max 0.984
_diffrn_measurement_device_type 'Rigaku Saturn944 CCD camera'
_diffrn_measurement_method \w
_diffrn_radiation_monochromator multilayer
_diffrn_radiation_source 'fine-focus sealed tube'
_diffrn_radiation_type CuK\a
_diffrn_radiation_wavelength 1.54187
_diffrn_reflns_av_R_equivalents 0.0448
_diffrn_reflns_av_sigmaI/netI 0.0543
_diffrn_reflns_limit_h_max 14
_diffrn_reflns_limit_h_min -14
_diffrn_reflns_limit_k_max 17
_diffrn_reflns_limit_k_min -11
_diffrn_reflns_limit_l_max 16
_diffrn_reflns_limit_l_min -16
_diffrn_reflns_number 21782
_diffrn_reflns_theta_full 72.09
_diffrn_reflns_theta_max 72.09
_diffrn_reflns_theta_min 3.50
_diffrn_standards_decay_% 0
_diffrn_standards_interval_count 0
_diffrn_standards_interval_time 0
_diffrn_standards_number 0
_exptl_absorpt_coefficient_mu 2.633
_exptl_absorpt_correction_T_max 0.6210
_exptl_absorpt_correction_T_min 0.5950
_exptl_absorpt_correction_type multi-scan
_exptl_absorpt_process_details CrystalClear
_exptl_crystal_colour colorless
_exptl_crystal_density_diffrn 1.264
_exptl_crystal_density_method 'not measured'
_exptl_crystal_description prism
_exptl_crystal_F_000 856
_exptl_crystal_size_max 0.22
_exptl_crystal_size_mid 0.20
_exptl_crystal_size_min 0.20
_refine_diff_density_max 0.867
_refine_diff_density_min -1.015
_refine_diff_density_rms 0.095
_refine_ls_abs_structure_details 'Flack H D (1983), Acta Cryst. A39, 876-881'
_refine_ls_abs_structure_Flack 0.001(11)
_refine_ls_extinction_coef 0.0022(3)
_refine_ls_extinction_expression Fc^*^=kFc[1+0.001xFc^2^\l^3^/sin(2\q)]^-1/4^
_refine_ls_extinction_method SHELXL
_refine_ls_goodness_of_fit_ref 1.180
_refine_ls_hydrogen_treatment constr
_refine_ls_matrix_type full
_refine_ls_number_parameters 510
_refine_ls_number_reflns 6900
_refine_ls_number_restraints 45
_refine_ls_restrained_S_all 1.184
_refine_ls_R_factor_all 0.0399
_refine_ls_R_factor_gt 0.0369
_refine_ls_shift/su_max 0.001
_refine_ls_shift/su_mean 0.000
_refine_ls_structure_factor_coef Fsqd
_refine_ls_weighting_details 'calc w=1/[\s^2^(Fo^2^)+(0.0671P)^2^+0.7349P] where P=(Fo^2^+2Fc^2^)/3'
_refine_ls_weighting_scheme calc
_refine_ls_wR_factor_gt 0.1003
_refine_ls_wR_factor_ref 0.1241
_reflns_number_gt 6542
_reflns_number_total 6900
_reflns_threshold_expression >2sigma(I)
_cod_data_source_file c0cc01265c.txt
_cod_data_source_block compound6
_cod_original_cell_volume 2122.8(6)
_cod_original_sg_symbol_H-M 'P 21'
_cod_database_code 7112991

loop_
_symmetry_equiv_pos_as_xyz
'x, y, z'
'-x, y+1/2, -z'

loop_
_atom_site_label
_atom_site_type_symbol
_atom_site_fract_x
_atom_site_fract_y
_atom_site_fract_z
_atom_site_U_iso_or_equiv
_atom_site_adp_type
_atom_site_occupancy
_atom_site_symmetry_multiplicity
_atom_site_calc_flag
_atom_site_refinement_flags
_atom_site_disorder_assembly
_atom_site_disorder_group
Nb1 Nb 1.13703(2) 0.98421(3) 0.40776(2) 0.02402(12) Uani 1 1 d . . .
N1 N 0.9919(3) 1.0410(3) 0.2564(3) 0.0245(8) Uani 1 1 d . . .
N2 N 0.9548(3) 0.7827(3) 0.1793(3) 0.0249(8) Uani 1 1 d . . .
N3 N 1.2054(3) 1.1151(3) 0.4551(3) 0.0297(9) Uani 1 1 d . . .
N4 N 1.1580(3) 0.9375(3) 0.5506(3) 0.0322(9) Uani 1 1 d . . .
N5 N 1.2835(3) 0.9516(3) 0.3762(3) 0.0336(9) Uani 1 1 d . . .
O1 O 0.9657(3) 1.0389(3) 0.4079(2) 0.0273(7) Uani 1 1 d . . .
O2 O 1.0479(3) 0.8608(2) 0.3387(2) 0.0278(7) Uani 1 1 d . . .
C1 C 0.8865(4) 0.9680(3) 0.0788(3) 0.0231(10) Uani 1 1 d . . .
C2 C 0.9675(4) 1.0354(3) 0.1460(3) 0.0222(9) Uani 1 1 d . . .
C3 C 1.0374(4) 1.0896(4) 0.1056(4) 0.0305(10) Uani 1 1 d . . .
H3 H 1.0911 1.1344 0.1509 0.037 Uiso 1 1 calc R . .
C4 C 1.0330(5) 1.0818(4) 0.0030(4) 0.0329(11) Uani 1 1 d . . .
H4 H 1.0805 1.1220 -0.0226 0.040 Uiso 1 1 calc R . .
C5 C 0.9562(4) 1.0128(3) -0.0637(3) 0.0293(10) Uani 1 1 d . . .
C6 C 0.8855(4) 0.9566(3) -0.0264(3) 0.0254(10) Uani 1 1 d . . .
C7 C 0.8089(4) 0.8799(4) -0.0939(4) 0.0317(10) Uani 1 1 d . . .
H7A H 0.7241 0.9010 -0.1202 0.038 Uiso 1 1 calc R . .
H7B H 0.8148 0.8226 -0.0498 0.038 Uiso 1 1 calc R . .
C8 C 0.8443(5) 0.8533(4) -0.1890(4) 0.0403(12) Uani 1 1 d . . .
H8A H 0.9217 0.8187 -0.1641 0.048 Uiso 1 1 calc R . .
H8B H 0.7825 0.8112 -0.2376 0.048 Uiso 1 1 calc R . .
C9 C 0.8557(6) 0.9422(5) -0.2464(4) 0.0474(14) Uani 1 1 d . . .
H9A H 0.8712 0.9252 -0.3113 0.057 Uiso 1 1 calc R . .
H9B H 0.7797 0.9786 -0.2675 0.057 Uiso 1 1 calc R . .
C10 C 0.9566(5) 1.0019(4) -0.1758(3) 0.0382(13) Uani 1 1 d . . .
H10A H 0.9517 1.0657 -0.2078 0.046 Uiso 1 1 calc R . .
H10B H 1.0337 0.9730 -0.1719 0.046 Uiso 1 1 calc R . .
C11 C 0.8025(4) 0.9096(4) 0.1113(3) 0.0247(9) Uani 1 1 d . . .
C12 C 0.8399(4) 0.8223(4) 0.1633(3) 0.0272(10) Uani 1 1 d . . .
C13 C 0.7562(6) 0.7650(4) 0.1867(4) 0.0383(13) Uani 1 1 d . . .
H13 H 0.7816 0.7067 0.2232 0.046 Uiso 1 1 calc R . .
C14 C 0.6367(5) 0.7924(5) 0.1569(4) 0.0397(12) Uani 1 1 d . A .
H14 H 0.5820 0.7534 0.1749 0.048 Uiso 1 1 calc R . .
C15 C 0.5964(4) 0.8761(4) 0.1013(4) 0.0364(12) Uani 1 1 d D . .
C16 C 0.6792(4) 0.9353(4) 0.0778(3) 0.0310(10) Uani 1 1 d . A .
C17 C 0.6341(4) 1.0245(4) 0.0135(4) 0.0391(12) Uani 1 1 d D . .
H17A H 0.6741 1.0338 -0.0359 0.047 Uiso 0.534(6) 1 d PR A 1
H17B H 0.6484 1.0788 0.0591 0.047 Uiso 0.534(6) 1 d PR A 1
H17C H 0.6358 1.0122 -0.0558 0.047 Uiso 0.466(6) 1 d PR A 2
H17D H 0.6935 1.0724 0.0446 0.047 Uiso 0.466(6) 1 d PR A 2
C18 C 0.4930(7) 1.0096(8) -0.0478(7) 0.0404(18) Uani 0.534(6) 1 d PDU A 1
H18A H 0.4591 1.0690 -0.0861 0.048 Uiso 0.534(6) 1 calc PR A 1
H18B H 0.4815 0.9590 -0.1013 0.048 Uiso 0.534(6) 1 calc PR A 1
C19 C 0.4216(7) 0.9832(9) 0.0225(7) 0.0413(16) Uani 0.534(6) 1 d PDU A 1
H19A H 0.3348 0.9824 -0.0206 0.050 Uiso 0.534(6) 1 calc PR A 1
H19B H 0.4353 1.0316 0.0787 0.050 Uiso 0.534(6) 1 calc PR A 1
C20 C 0.4601(7) 0.8848(8) 0.0735(11) 0.030(2) Uani 0.534(6) 1 d PDU A 1
H20A H 0.4401 0.8787 0.1382 0.036 Uiso 0.534(6) 1 calc PR A 1
H20B H 0.4178 0.8340 0.0234 0.036 Uiso 0.534(6) 1 calc PR A 1
C18' C 0.5149(7) 1.0698(8) -0.0031(9) 0.0404(18) Uani 0.466(6) 1 d PDU A 2
H18C H 0.4943 1.1181 -0.0600 0.048 Uiso 0.466(6) 1 calc PR A 2
H18D H 0.5136 1.0995 0.0627 0.048 Uiso 0.466(6) 1 calc PR A 2
C19' C 0.4305(8) 0.9841(9) -0.0351(8) 0.0413(16) Uani 0.466(6) 1 d PDU A 2
H19C H 0.3464 1.0044 -0.0512 0.050 Uiso 0.466(6) 1 calc PR A 2
H19D H 0.4363 0.9534 -0.0989 0.050 Uiso 0.466(6) 1 calc PR A 2
C20' C 0.4688(8) 0.9146(10) 0.0580(12) 0.030(2) Uani 0.466(6) 1 d PDU A 2
H20C H 0.4536 0.9460 0.1174 0.036 Uiso 0.466(6) 1 calc PR A 2
H20D H 0.4141 0.8593 0.0370 0.036 Uiso 0.466(6) 1 calc PR A 2
C21 C 0.9213(4) 1.0588(3) 0.3077(3) 0.0232(9) Uani 1 1 d . . .
C22 C 0.7983(4) 1.1003(4) 0.2707(3) 0.0256(9) Uani 1 1 d . . .
C23 C 0.7074(4) 1.0579(4) 0.3027(4) 0.0303(10) Uani 1 1 d . . .
C24 C 0.5996(4) 1.1042(4) 0.2809(4) 0.0392(12) Uani 1 1 d . . .
H24 H 0.5387 1.0751 0.3003 0.047 Uiso 1 1 calc R . .
C25 C 0.5774(6) 1.1922(5) 0.2313(6) 0.0528(15) Uani 1 1 d . . .
C26 C 0.6666(5) 1.2336(5) 0.2016(4) 0.0442(13) Uani 1 1 d . . .
H26 H 0.6518 1.2938 0.1676 0.053 Uiso 1 1 calc R . .
C27 C 0.7751(4) 1.1902(4) 0.2201(4) 0.0276(11) Uani 1 1 d . . .
C28 C 0.7270(4) 0.9626(4) 0.3580(4) 0.0335(12) Uani 1 1 d . . .
H28A H 0.7743 0.9712 0.4334 0.050 Uiso 1 1 calc R . .
H28B H 0.7703 0.9204 0.3264 0.050 Uiso 1 1 calc R . .
H28C H 0.6492 0.9343 0.3501 0.050 Uiso 1 1 calc R . .
C29 C 0.4564(7) 1.2425(8) 0.2099(9) 0.089(3) Uani 1 1 d . . .
H29A H 0.4702 1.3105 0.2250 0.134 Uiso 1 1 calc R . .
H29B H 0.4169 1.2153 0.2556 0.134 Uiso 1 1 calc R . .
H29C H 0.4050 1.2337 0.1356 0.134 Uiso 1 1 calc R . .
C30 C 0.8684(5) 1.2403(4) 0.1886(4) 0.0330(10) Uani 1 1 d . . .
H30A H 0.8698 1.2132 0.1224 0.050 Uiso 1 1 calc R . .
H30B H 0.9474 1.2324 0.2444 0.050 Uiso 1 1 calc R . .
H30C H 0.8489 1.3081 0.1784 0.050 Uiso 1 1 calc R . .
C31 C 1.0464(4) 0.8032(4) 0.2611(3) 0.0277(10) Uani 1 1 d . . .
C32 C 1.1602(4) 0.7517(3) 0.2712(3) 0.0257(9) Uani 1 1 d . . .
C33 C 1.2031(4) 0.7516(4) 0.1869(3) 0.0295(10) Uani 1 1 d . . .
C34 C 1.3074(4) 0.6991(4) 0.1975(4) 0.0338(11) Uani 1 1 d . . .
H34 H 1.3371 0.6996 0.1411 0.041 Uiso 1 1 calc R . .
C35 C 1.3680(5) 0.6469(4) 0.2876(4) 0.0353(11) Uani 1 1 d . . .
C36 C 1.3243(5) 0.6484(4) 0.3699(4) 0.0368(11) Uani 1 1 d . . .
H36 H 1.3653 0.6133 0.4325 0.044 Uiso 1 1 calc R . .
C37 C 1.2223(4) 0.6995(4) 0.3634(3) 0.0306(10) Uani 1 1 d . . .
C38 C 1.1419(4) 0.8055(4) 0.0851(3) 0.0339(11) Uani 1 1 d . . .
H38A H 1.0762 0.7671 0.0375 0.051 Uiso 1 1 calc R . .
H38B H 1.2001 0.8189 0.0510 0.051 Uiso 1 1 calc R . .
H38C H 1.1098 0.8653 0.1007 0.051 Uiso 1 1 calc R . .
C39 C 1.4749(6) 0.5881(6) 0.2956(5) 0.0527(17) Uani 1 1 d . . .
H39A H 1.4494 0.5332 0.2484 0.079 Uiso 1 1 calc R . .
H39B H 1.5140 0.5662 0.3687 0.079 Uiso 1 1 calc R . .
H39C H 1.5315 0.6264 0.2749 0.079 Uiso 1 1 calc R . .
C40 C 1.1773(5) 0.6926(4) 0.4540(4) 0.0425(13) Uani 1 1 d . . .
H40A H 1.2066 0.6336 0.4932 0.064 Uiso 1 1 calc R . .
H40B H 1.0894 0.6927 0.4263 0.064 Uiso 1 1 calc R . .
H40C H 1.2067 0.7470 0.5014 0.064 Uiso 1 1 calc R . .
C41 C 1.1472(6) 1.1860(6) 0.4997(7) 0.071(2) Uani 1 1 d . . .
H41A H 1.2046 1.2089 0.5673 0.107 Uiso 1 1 calc R . .
H41B H 1.0781 1.1572 0.5112 0.107 Uiso 1 1 calc R . .
H41C H 1.1200 1.2394 0.4504 0.107 Uiso 1 1 calc R . .
C42 C 1.3057(5) 1.1614(4) 0.4381(4) 0.0413(12) Uani 1 1 d . . .
H42A H 1.2753 1.2077 0.3806 0.062 Uiso 1 1 calc R . .
H42B H 1.3544 1.1137 0.4192 0.062 Uiso 1 1 calc R . .
H42C H 1.3551 1.1940 0.5031 0.062 Uiso 1 1 calc R . .
C43 C 1.0677(5) 0.8769(4) 0.5661(4) 0.0361(11) Uani 1 1 d . . .
H43A H 1.1068 0.8241 0.6128 0.054 Uiso 1 1 calc R . .
H43B H 1.0151 0.8519 0.4976 0.054 Uiso 1 1 calc R . .
H43C H 1.0199 0.9138 0.5982 0.054 Uiso 1 1 calc R . .
C44 C 1.2334(5) 0.9794(7) 0.6505(3) 0.0555(16) Uani 1 1 d . . .
H44A H 1.1828 1.0101 0.6844 0.083 Uiso 1 1 calc R . .
H44B H 1.2867 1.0267 0.6375 0.083 Uiso 1 1 calc R . .
H44C H 1.2816 0.9295 0.6971 0.083 Uiso 1 1 calc R . .
C45 C 1.2956(4) 0.9698(5) 0.2744(4) 0.0428(15) Uani 1 1 d . . .
H45A H 1.3496 1.0238 0.2811 0.064 Uiso 1 1 calc R . .
H45B H 1.2166 0.9843 0.2214 0.064 Uiso 1 1 calc R . .
H45C H 1.3287 0.9134 0.2523 0.064 Uiso 1 1 calc R . .
C46 C 1.3910(4) 0.9122(5) 0.4524(4) 0.0441(14) Uani 1 1 d . . .
H46A H 1.4113 0.8529 0.4247 0.066 Uiso 1 1 calc R . .
H46B H 1.3778 0.8992 0.5186 0.066 Uiso 1 1 calc R . .
H46C H 1.4571 0.9575 0.4659 0.066 Uiso 1 1 calc R . .

loop_
_atom_site_aniso_label
_atom_site_aniso_U_11
_atom_site_aniso_U_22
_atom_site_aniso_U_33
_atom_site_aniso_U_23
_atom_site_aniso_U_13
_atom_site_aniso_U_12
Nb1 0.02144(16) 0.0298(2) 0.02244(16) -0.00384(16) 0.00985(11) -0.00371(17)
N1 0.0229(17) 0.034(2) 0.0199(16) 0.0010(15) 0.0113(14) -0.0065(16)
N2 0.0258(18) 0.024(2) 0.0266(17) 0.0018(15) 0.0119(14) 0.0006(15)
N3 0.0224(17) 0.034(2) 0.0333(19) -0.0060(17) 0.0105(15) -0.0089(16)
N4 0.0297(19) 0.036(2) 0.0299(18) -0.0025(17) 0.0098(15) -0.0083(17)
N5 0.0277(19) 0.039(2) 0.0357(19) -0.0082(16) 0.0131(16) -0.0042(16)
O1 0.0247(14) 0.040(2) 0.0212(13) -0.0063(13) 0.0127(12) 0.0072(14)
O2 0.0316(16) 0.0315(18) 0.0224(14) -0.0027(13) 0.0124(12) -0.0036(14)
C1 0.0229(17) 0.023(3) 0.0266(17) 0.0008(17) 0.0130(14) 0.0053(17)
C2 0.024(2) 0.022(2) 0.028(2) -0.0001(17) 0.0177(17) 0.0023(18)
C3 0.036(2) 0.025(2) 0.037(2) -0.0030(19) 0.021(2) -0.004(2)
C4 0.040(3) 0.030(3) 0.042(2) 0.000(2) 0.030(2) 0.003(2)
C5 0.042(2) 0.022(3) 0.032(2) 0.0035(16) 0.0222(19) 0.0107(18)
C6 0.028(2) 0.028(3) 0.0213(17) 0.0023(15) 0.0099(15) 0.0048(16)
C7 0.037(2) 0.032(3) 0.030(2) -0.003(2) 0.0161(19) 0.002(2)
C8 0.044(3) 0.047(3) 0.031(2) -0.012(2) 0.014(2) 0.005(2)
C9 0.067(4) 0.055(4) 0.025(2) 0.001(2) 0.022(2) 0.017(3)
C10 0.059(3) 0.035(4) 0.033(2) 0.005(2) 0.032(2) 0.006(2)
C11 0.022(2) 0.032(2) 0.0217(18) -0.0049(17) 0.0093(16) 0.0022(18)
C12 0.029(2) 0.034(3) 0.0185(18) -0.0055(18) 0.0074(16) -0.0041(19)
C13 0.049(3) 0.033(3) 0.034(3) -0.003(2) 0.017(2) -0.019(3)
C14 0.036(3) 0.042(3) 0.044(3) -0.013(2) 0.019(2) -0.012(2)
C15 0.026(2) 0.055(4) 0.027(2) -0.016(2) 0.0088(18) -0.012(2)
C16 0.031(2) 0.040(3) 0.0200(19) -0.0059(19) 0.0066(17) 0.001(2)
C17 0.040(3) 0.046(3) 0.028(2) -0.004(2) 0.008(2) 0.021(2)
C18 0.036(3) 0.043(5) 0.038(3) 0.003(3) 0.008(3) 0.002(3)
C19 0.026(2) 0.051(4) 0.050(4) -0.007(5) 0.017(3) 0.000(4)
C20 0.019(2) 0.044(6) 0.036(4) 0.002(4) 0.021(2) -0.012(3)
C18' 0.036(3) 0.043(5) 0.038(3) 0.003(3) 0.008(3) 0.002(3)
C19' 0.026(2) 0.051(4) 0.050(4) -0.007(5) 0.017(3) 0.000(4)
C20' 0.019(2) 0.044(6) 0.036(4) 0.002(4) 0.021(2) -0.012(3)
C21 0.024(2) 0.026(2) 0.0253(19) -0.0081(17) 0.0155(16) -0.0058(17)
C22 0.024(2) 0.029(3) 0.0254(19) -0.0033(18) 0.0112(16) 0.0002(18)
C23 0.033(2) 0.030(3) 0.028(2) -0.0041(19) 0.0104(18) -0.007(2)
C24 0.024(2) 0.044(3) 0.063(3) -0.004(3) 0.032(2) -0.004(2)
C25 0.045(3) 0.046(4) 0.072(4) 0.004(3) 0.026(3) 0.013(3)
C26 0.040(3) 0.044(4) 0.046(3) 0.011(3) 0.013(2) 0.011(3)
C27 0.027(2) 0.030(3) 0.031(2) -0.006(2) 0.0168(19) 0.001(2)
C28 0.030(2) 0.038(4) 0.034(2) -0.004(2) 0.0139(17) -0.005(2)
C29 0.055(4) 0.082(6) 0.139(8) 0.033(6) 0.043(5) 0.029(4)
C30 0.043(3) 0.031(3) 0.033(2) 0.001(2) 0.025(2) -0.005(2)
C31 0.035(2) 0.026(3) 0.0214(19) 0.0045(17) 0.0093(17) 0.0000(19)
C32 0.027(2) 0.027(2) 0.0253(19) -0.0040(17) 0.0112(17) 0.0037(18)
C33 0.032(2) 0.031(3) 0.025(2) 0.0009(18) 0.0094(18) -0.001(2)
C34 0.033(2) 0.042(3) 0.026(2) -0.003(2) 0.0113(18) 0.012(2)
C35 0.035(3) 0.037(3) 0.034(2) -0.001(2) 0.013(2) 0.004(2)
C36 0.044(3) 0.033(3) 0.029(2) 0.004(2) 0.009(2) 0.005(2)
C37 0.037(2) 0.032(3) 0.024(2) 0.0027(19) 0.0115(18) 0.006(2)
C38 0.033(2) 0.045(3) 0.024(2) 0.005(2) 0.0102(18) 0.004(2)
C39 0.044(3) 0.069(5) 0.042(3) 0.002(3) 0.012(2) 0.025(3)
C40 0.058(3) 0.043(3) 0.032(2) 0.014(2) 0.023(2) 0.016(3)
C41 0.049(4) 0.061(5) 0.121(6) -0.059(5) 0.052(4) -0.016(3)
C42 0.050(3) 0.033(3) 0.040(3) 0.000(2) 0.016(2) -0.008(2)
C43 0.040(3) 0.045(3) 0.027(2) 0.003(2) 0.0158(19) -0.010(2)
C44 0.055(3) 0.083(5) 0.0249(19) -0.012(4) 0.0099(19) -0.026(4)
C45 0.035(2) 0.054(5) 0.047(2) -0.013(3) 0.024(2) -0.002(3)
C46 0.018(2) 0.063(4) 0.056(3) -0.002(3) 0.019(2) -0.005(2)

loop_
_atom_type_symbol
_atom_type_description
_atom_type_scat_dispersion_real
_atom_type_scat_dispersion_imag
_atom_type_scat_source
C C 0.0181 0.0091 'International Tables Vol C Tables 4.2.6.8 and 6.1.1.4'
H H 0.0000 0.0000 'International Tables Vol C Tables 4.2.6.8 and 6.1.1.4'
N N 0.0311 0.0180 'International Tables Vol C Tables 4.2.6.8 and 6.1.1.4'
O O 0.0492 0.0322 'International Tables Vol C Tables 4.2.6.8 and 6.1.1.4'
Nb Nb -0.1121 2.4826 'International Tables Vol C Tables 4.2.6.8 and 6.1.1.4'

loop_
_geom_angle_atom_site_label_1
_geom_angle_atom_site_label_2
_geom_angle_atom_site_label_3
_geom_angle
N4 Nb1 N5 108.70(17)
N4 Nb1 N3 95.63(17)
N5 Nb1 N3 89.59(17)
N4 Nb1 O2 91.55(15)
N5 Nb1 O2 93.30(15)
N3 Nb1 O2 170.97(15)
N4 Nb1 O1 84.61(15)
N5 Nb1 O1 166.55(15)
N3 Nb1 O1 87.12(15)
O2 Nb1 O1 88.10(13)
N4 Nb1 N1 141.21(14)
N5 Nb1 N1 109.08(15)
N3 Nb1 N1 93.15(15)
O2 Nb1 N1 77.82(13)
O1 Nb1 N1 58.15(11)
N4 Nb1 C21 112.99(15)
N5 Nb1 C21 138.08(14)
N3 Nb1 C21 90.48(15)
O2 Nb1 C21 81.65(14)
O1 Nb1 C21 29.05(11)
N1 Nb1 C21 29.11(12)
C21 N1 C2 130.5(4)
C21 N1 Nb1 91.0(3)
C2 N1 Nb1 136.3(3)
C31 N2 C12 121.3(4)
C42 N3 C41 107.4(5)
C42 N3 Nb1 128.3(3)
C41 N3 Nb1 123.7(4)
C43 N4 C44 110.5(4)
C43 N4 Nb1 119.9(3)
C44 N4 Nb1 126.6(4)
C46 N5 C45 112.3(4)
C46 N5 Nb1 124.0(3)
C45 N5 Nb1 123.6(3)
C21 O1 Nb1 96.1(2)
C31 O2 Nb1 136.9(3)
C2 C1 C6 118.2(4)
C2 C1 C11 123.9(3)
C6 C1 C11 118.0(4)
C3 C2 N1 117.5(4)
C3 C2 C1 118.9(4)
N1 C2 C1 123.0(4)
C4 C3 C2 123.1(5)
C4 C3 H3 118.4
C2 C3 H3 118.4
C3 C4 C5 118.7(4)
C3 C4 H4 120.7
C5 C4 H4 120.7
C6 C5 C4 120.1(4)
C6 C5 C10 121.8(4)
C4 C5 C10 118.1(4)
C5 C6 C1 120.9(4)
C5 C6 C7 120.8(4)
C1 C6 C7 118.3(4)
C6 C7 C8 113.3(4)
C6 C7 H7A 108.9
C8 C7 H7A 108.9
C6 C7 H7B 108.9
C8 C7 H7B 108.9
H7A C7 H7B 107.7
C9 C8 C7 109.4(4)
C9 C8 H8A 109.8
C7 C8 H8A 109.8
C9 C8 H8B 109.8
C7 C8 H8B 109.8
H8A C8 H8B 108.2
C10 C9 C8 109.8(4)
C10 C9 H9A 109.7
C8 C9 H9A 109.7
C10 C9 H9B 109.7
C8 C9 H9B 109.7
H9A C9 H9B 108.2
C9 C10 C5 113.7(4)
C9 C10 H10A 108.8
C5 C10 H10A 108.8
C9 C10 H10B 108.8
C5 C10 H10B 108.8
H10A C10 H10B 107.7
C12 C11 C16 119.3(4)
C12 C11 C1 120.5(4)
C16 C11 C1 119.8(4)
C13 C12 C11 119.4(5)
C13 C12 N2 117.7(5)
C11 C12 N2 122.2(4)
C14 C13 C12 120.9(6)
C14 C13 H13 119.6
C12 C13 H13 119.6
C15 C14 C13 120.9(5)
C15 C14 H14 119.6
C13 C14 H14 119.6
C14 C15 C16 119.2(4)
C14 C15 C20' 128.0(6)
C16 C15 C20' 112.8(6)
C14 C15 C20 109.3(6)
C16 C15 C20 131.5(6)
C20' C15 C20 18.7(5)
C15 C16 C11 120.3(5)
C15 C16 C17 119.0(4)
C11 C16 C17 120.7(5)
C18' C17 C16 124.2(6)
C18' C17 C18 38.2(5)
C16 C17 C18 106.3(5)
C18' C17 H17A 121.3
C16 C17 H17A 110.5
C18 C17 H17A 110.5
C18' C17 H17B 72.4
C16 C17 H17B 110.3
C18 C17 H17B 110.4
H17A C17 H17B 108.7
C18' C17 H17C 106.3
C16 C17 H17C 106.6
C18 C17 H17C 81.8
H17A C17 H17C 32.3
H17B C17 H17C 135.2
C18' C17 H17D 106.1
C16 C17 H17D 106.0
C18 C17 H17D 142.5
H17A C17 H17D 74.7
H17B C17 H17D 39.1
H17C C17 H17D 106.5
C19 C18 C17 115.2(6)
C19 C18 H18A 108.5
C17 C18 H18A 108.5
C19 C18 H18B 108.5
C17 C18 H18B 108.5
H18A C18 H18B 107.5
C18 C19 C20 110.6(8)
C18 C19 H19A 109.5
C20 C19 H19A 109.5
C18 C19 H19B 109.5
C20 C19 H19B 109.5
H19A C19 H19B 108.1
C15 C20 C19 107.5(6)
C15 C20 H20A 110.2
C19 C20 H20A 110.2
C15 C20 H20B 110.2
C19 C20 H20B 110.2
H20A C20 H20B 108.5
C17 C18' C19' 101.5(7)
C17 C18' H17B 37.1
C19' C18' H17B 132.6
C17 C18' H18C 111.5
C19' C18' H18C 111.5
H17B C18' H18C 107.0
C17 C18' H18D 111.5
C19' C18' H18D 111.5
H17B C18' H18D 79.5
H18C C18' H18D 109.3
C20' C19' C18' 107.4(9)
C20' C19' H19C 110.2
C18' C19' H19C 110.2
C20' C19' H19D 110.2
C18' C19' H19D 110.2
H19C C19' H19D 108.5
C15 C20' C19' 120.5(8)
C15 C20' H20C 107.2
C19' C20' H20C 107.2
C15 C20' H20D 107.2
C19' C20' H20D 107.2
H20C C20' H20D 106.8
N1 C21 O1 114.8(4)
N1 C21 C22 130.4(4)
O1 C21 C22 114.8(3)
N1 C21 Nb1 59.9(2)
O1 C21 Nb1 54.9(2)
C22 C21 Nb1 169.6(3)
C27 C22 C23 118.6(4)
C27 C22 C21 120.7(4)
C23 C22 C21 119.8(4)
C24 C23 C22 119.2(5)
C24 C23 C28 119.5(4)
C22 C23 C28 121.3(4)
C23 C24 C25 121.8(5)
C23 C24 H24 119.1
C25 C24 H24 119.1
C24 C25 C26 118.7(5)
C24 C25 C29 120.3(6)
C26 C25 C29 121.0(7)
C27 C26 C25 122.0(6)
C27 C26 H26 119.0
C25 C26 H26 119.0
C26 C27 C22 119.6(5)
C26 C27 C30 119.1(5)
C22 C27 C30 121.3(4)
C23 C28 H28A 109.5
C23 C28 H28B 109.5
H28A C28 H28B 109.5
C23 C28 H28C 109.5
H28A C28 H28C 109.5
H28B C28 H28C 109.5
C25 C29 H29A 109.5
C25 C29 H29B 109.5
H29A C29 H29B 109.5
C25 C29 H29C 109.5
H29A C29 H29C 109.5
H29B C29 H29C 109.5
C27 C30 H30A 109.5
C27 C30 H30B 109.5
H30A C30 H30B 109.5
C27 C30 H30C 109.5
H30A C30 H30C 109.5
H30B C30 H30C 109.5
N2 C31 O2 126.2(4)
N2 C31 C32 115.7(4)
O2 C31 C32 118.1(4)
C33 C32 C37 119.3(4)
C33 C32 C31 120.4(4)
C37 C32 C31 120.2(4)
C32 C33 C34 118.8(4)
C32 C33 C38 122.8(4)
C34 C33 C38 118.5(4)
C35 C34 C33 122.1(4)
C35 C34 H34 118.9
C33 C34 H34 118.9
C34 C35 C36 118.1(5)
C34 C35 C39 121.5(5)
C36 C35 C39 120.5(5)
C37 C36 C35 121.9(5)
C37 C36 H36 119.0
C35 C36 H36 119.0
C36 C37 C32 119.8(4)
C36 C37 C40 118.3(4)
C32 C37 C40 121.8(4)
C33 C38 H38A 109.5
C33 C38 H38B 109.5
H38A C38 H38B 109.5
C33 C38 H38C 109.5
H38A C38 H38C 109.5
H38B C38 H38C 109.5
C35 C39 H39A 109.5
C35 C39 H39B 109.5
H39A C39 H39B 109.5
C35 C39 H39C 109.5
H39A C39 H39C 109.5
H39B C39 H39C 109.5
C37 C40 H40A 109.5
C37 C40 H40B 109.5
H40A C40 H40B 109.5
C37 C40 H40C 109.5
H40A C40 H40C 109.5
H40B C40 H40C 109.5
N3 C41 H41A 109.5
N3 C41 H41B 109.5
H41A C41 H41B 109.5
N3 C41 H41C 109.5
H41A C41 H41C 109.5
H41B C41 H41C 109.5
N3 C42 H42A 109.5
N3 C42 H42B 109.5
H42A C42 H42B 109.5
N3 C42 H42C 109.5
H42A C42 H42C 109.5
H42B C42 H42C 109.5
N4 C43 H43A 109.5
N4 C43 H43B 109.5
H43A C43 H43B 109.5
N4 C43 H43C 109.5
H43A C43 H43C 109.5
H43B C43 H43C 109.5
N4 C44 H44A 109.5
N4 C44 H44B 109.5
H44A C44 H44B 109.5
N4 C44 H44C 109.5
H44A C44 H44C 109.5
H44B C44 H44C 109.5
N5 C45 H45A 109.5
N5 C45 H45B 109.5
H45A C45 H45B 109.5
N5 C45 H45C 109.5
H45A C45 H45C 109.5
H45B C45 H45C 109.5
N5 C46 H46A 109.5
N5 C46 H46B 109.5
H46A C46 H46B 109.5
N5 C46 H46C 109.5
H46A C46 H46C 109.5
H46B C46 H46C 109.5

loop_
_geom_bond_atom_site_label_1
_geom_bond_atom_site_label_2
_geom_bond_distance
Nb1 N4 1.972(4)
Nb1 N5 1.996(4)
Nb1 N3 2.024(4)
Nb1 O2 2.076(3)
Nb1 O1 2.186(3)
Nb1 N1 2.300(4)
Nb1 C21 2.658(5)
N1 C21 1.293(5)
N1 C2 1.419(5)
N2 C31 1.280(6)
N2 C12 1.424(6)
N3 C42 1.452(7)
N3 C41 1.464(7)
N4 C43 1.447(6)
N4 C44 1.453(6)
N5 C46 1.439(7)
N5 C45 1.458(6)
O1 C21 1.298(5)
O2 C31 1.322(6)
C1 C2 1.425(6)
C1 C6 1.428(5)
C1 C11 1.481(6)
C2 C3 1.379(6)
C3 C4 1.375(6)
C3 H3 0.9500
C4 C5 1.416(7)
C4 H4 0.9500
C5 C6 1.378(6)
C5 C10 1.527(6)
C6 C7 1.496(7)
C7 C8 1.538(6)
C7 H7A 0.9900
C7 H7B 0.9900
C8 C9 1.505(9)
C8 H8A 0.9900
C8 H8B 0.9900
C9 C10 1.498(8)
C9 H9A 0.9900
C9 H9B 0.9900
C10 H10A 0.9900
C10 H10B 0.9900
C11 C12 1.407(7)
C11 C16 1.422(6)
C12 C13 1.404(7)
C13 C14 1.390(9)
C13 H13 0.9500
C14 C15 1.388(9)
C14 H14 0.9500
C15 C16 1.414(7)
C15 C20' 1.521(9)
C15 C20 1.537(8)
C16 C17 1.512(7)
C17 C18' 1.500(8)
C17 C18 1.602(7)
C17 H17A 0.9601
C17 H17B 0.9599
C17 H17C 0.9600
C17 H17D 0.9600
C18 C19 1.533(8)
C18 H18A 0.9900
C18 H18B 0.9900
C19 C20 1.543(9)
C19 H19A 0.9900
C19 H19B 0.9900
C20 H20A 0.9900
C20 H20B 0.9900
C18' C19' 1.532(9)
C18' H17B 1.5170
C18' H18C 0.9900
C18' H18D 0.9900
C19' C20' 1.530(9)
C19' H19C 0.9900
C19' H19D 0.9900
C20' H20C 0.9900
C20' H20D 0.9900
C21 C22 1.490(6)
C22 C27 1.419(7)
C22 C23 1.433(6)
C23 C24 1.377(7)
C23 C28 1.514(7)
C24 C25 1.389(9)
C24 H24 0.9500
C25 C26 1.393(9)
C25 C29 1.540(9)
C26 C27 1.371(7)
C26 H26 0.9500
C27 C30 1.504(7)
C28 H28A 0.9800
C28 H28B 0.9800
C28 H28C 0.9800
C29 H29A 0.9800
C29 H29B 0.9800
C29 H29C 0.9800
C30 H30A 0.9800
C30 H30B 0.9800
C30 H30C 0.9800
C31 C32 1.503(6)
C32 C33 1.408(6)
C32 C37 1.408(6)
C33 C34 1.410(7)
C33 C38 1.511(6)
C34 C35 1.384(7)
C34 H34 0.9500
C35 C36 1.390(7)
C35 C39 1.491(8)
C36 C37 1.390(7)
C36 H36 0.9500
C37 C40 1.508(7)
C38 H38A 0.9800
C38 H38B 0.9800
C38 H38C 0.9800
C39 H39A 0.9800
C39 H39B 0.9800
C39 H39C 0.9800
C40 H40A 0.9800
C40 H40B 0.9800
C40 H40C 0.9800
C41 H41A 0.9800
C41 H41B 0.9800
C41 H41C 0.9800
C42 H42A 0.9800
C42 H42B 0.9800
C42 H42C 0.9800
C43 H43A 0.9800
C43 H43B 0.9800
C43 H43C 0.9800
C44 H44A 0.9800
C44 H44B 0.9800
C44 H44C 0.9800
C45 H45A 0.9800
C45 H45B 0.9800
C45 H45C 0.9800
C46 H46A 0.9800
C46 H46B 0.9800
C46 H46C 0.9800

loop_
_geom_torsion_atom_site_label_1
_geom_torsion_atom_site_label_2
_geom_torsion_atom_site_label_3
_geom_torsion_atom_site_label_4
_geom_torsion
N4 Nb1 N1 C21 17.7(4)
N5 Nb1 N1 C21 -176.0(3)
N3 Nb1 N1 C21 -85.3(3)
O2 Nb1 N1 C21 94.7(3)
O1 Nb1 N1 C21 -0.7(3)
N4 Nb1 N1 C2 -145.6(4)
N5 Nb1 N1 C2 20.7(5)
N3 Nb1 N1 C2 111.4(4)
O2 Nb1 N1 C2 -68.6(4)
O1 Nb1 N1 C2 -164.0(5)
C21 Nb1 N1 C2 -163.3(6)
N4 Nb1 N3 C42 122.8(4)
N5 Nb1 N3 C42 14.0(4)
O2 Nb1 N3 C42 -94.8(10)
O1 Nb1 N3 C42 -153.0(4)
N1 Nb1 N3 C42 -95.1(4)
C21 Nb1 N3 C42 -124.1(4)
N4 Nb1 N3 C41 -67.3(5)
N5 Nb1 N3 C41 -176.1(5)
O2 Nb1 N3 C41 75.1(11)
O1 Nb1 N3 C41 17.0(5)
N1 Nb1 N3 C41 74.8(5)
C21 Nb1 N3 C41 45.8(5)
N5 Nb1 N4 C43 -126.6(4)
N3 Nb1 N4 C43 141.9(4)
O2 Nb1 N4 C43 -32.6(4)
O1 Nb1 N4 C43 55.3(4)
N1 Nb1 N4 C43 39.7(5)
C21 Nb1 N4 C43 49.0(4)
N5 Nb1 N4 C44 75.0(5)
N3 Nb1 N4 C44 -16.4(5)
O2 Nb1 N4 C44 169.1(5)
O1 Nb1 N4 C44 -103.0(5)
N1 Nb1 N4 C44 -118.6(5)
C21 Nb1 N4 C44 -109.4(5)
N4 Nb1 N5 C46 -7.6(5)
N3 Nb1 N5 C46 88.2(4)
O2 Nb1 N5 C46 -100.4(4)
O1 Nb1 N5 C46 163.9(6)
N1 Nb1 N5 C46 -178.6(4)
C21 Nb1 N5 C46 178.4(4)
N4 Nb1 N5 C45 175.7(4)
N3 Nb1 N5 C45 -88.5(4)
O2 Nb1 N5 C45 83.0(4)
O1 Nb1 N5 C45 -12.7(9)
N1 Nb1 N5 C45 4.7(5)
C21 Nb1 N5 C45 1.8(5)
N4 Nb1 O1 C21 -167.9(3)
N5 Nb1 O1 C21 20.1(8)
N3 Nb1 O1 C21 96.2(3)
O2 Nb1 O1 C21 -76.1(3)
N1 Nb1 O1 C21 0.7(3)
N4 Nb1 O2 C31 -139.0(4)
N5 Nb1 O2 C31 -30.1(4)
N3 Nb1 O2 C31 78.4(10)
O1 Nb1 O2 C31 136.5(4)
N1 Nb1 O2 C31 78.7(4)
C21 Nb1 O2 C31 108.0(4)
C21 N1 C2 C3 127.2(5)
Nb1 N1 C2 C3 -75.0(6)
C21 N1 C2 C1 -61.4(7)
Nb1 N1 C2 C1 96.4(5)
C6 C1 C2 C3 2.9(6)
C11 C1 C2 C3 -176.6(4)
C6 C1 C2 N1 -168.4(4)
C11 C1 C2 N1 12.0(7)
N1 C2 C3 C4 171.7(5)
C1 C2 C3 C4 -0.1(7)
C2 C3 C4 C5 -2.2(8)
C3 C4 C5 C6 1.6(7)
C3 C4 C5 C10 -177.2(5)
C4 C5 C6 C1 1.3(7)
C10 C5 C6 C1 180.0(4)
C4 C5 C6 C7 -176.7(4)
C10 C5 C6 C7 2.0(7)
C2 C1 C6 C5 -3.5(6)
C11 C1 C6 C5 176.0(4)
C2 C1 C6 C7 174.5(4)
C11 C1 C6 C7 -5.9(6)
C5 C6 C7 C8 16.4(6)
C1 C6 C7 C8 -161.6(4)
C6 C7 C8 C9 -49.3(6)
C7 C8 C9 C10 64.4(6)
C8 C9 C10 C5 -46.0(6)
C6 C5 C10 C9 13.1(7)
C4 C5 C10 C9 -168.2(5)
C2 C1 C11 C12 -86.7(6)
C6 C1 C11 C12 93.8(5)
C2 C1 C11 C16 101.6(5)
C6 C1 C11 C16 -77.9(5)
C16 C11 C12 C13 -3.8(6)
C1 C11 C12 C13 -175.5(4)
C16 C11 C12 N2 166.5(4)
C1 C11 C12 N2 -5.2(6)
C31 N2 C12 C13 -101.3(5)
C31 N2 C12 C11 88.2(5)
C11 C12 C13 C14 1.5(7)
N2 C12 C13 C14 -169.2(4)
C12 C13 C14 C15 1.5(8)
C13 C14 C15 C16 -2.0(7)
C13 C14 C15 C20' 176.8(10)
C13 C14 C15 C20 176.5(7)
C14 C15 C16 C11 -0.4(7)
C20' C15 C16 C11 -179.3(8)
C20 C15 C16 C11 -178.5(8)
C14 C15 C16 C17 177.6(4)
C20' C15 C16 C17 -1.3(9)
C20 C15 C16 C17 -0.5(10)
C12 C11 C16 C15 3.3(6)
C1 C11 C16 C15 175.1(4)
C12 C11 C16 C17 -174.7(4)
C1 C11 C16 C17 -2.9(6)
C15 C16 C17 C18' 17.4(8)
C11 C16 C17 C18' -164.6(6)
C15 C16 C17 C18 -20.3(6)
C11 C16 C17 C18 157.7(5)
C18' C17 C18 C19 -71.5(10)
C16 C17 C18 C19 53.6(9)
C17 C18 C19 C20 -65.3(11)
C14 C15 C20 C19 174.1(8)
C16 C15 C20 C19 -7.6(14)
C20' C15 C20 C19 -5(3)
C18 C19 C20 C15 37.4(12)
C16 C17 C18' C19' -48.2(10)
C18 C17 C18' C19' 23.5(6)
C17 C18' C19' C20' 61.8(11)
C14 C15 C20' C19' -155.9(9)
C16 C15 C20' C19' 22.9(16)
C20 C15 C20' C19' -155(5)
C18' C19' C20' C15 -57.2(16)
C2 N1 C21 O1 165.9(4)
Nb1 N1 C21 O1 1.1(4)
C2 N1 C21 C22 -15.5(8)
Nb1 N1 C21 C22 179.7(5)
C2 N1 C21 Nb1 164.9(5)
Nb1 O1 C21 N1 -1.2(4)
Nb1 O1 C21 C22 -180.0(3)
N4 Nb1 C21 N1 -168.1(3)
N5 Nb1 C21 N1 5.7(4)
N3 Nb1 C21 N1 95.6(3)
O2 Nb1 C21 N1 -79.9(3)
O1 Nb1 C21 N1 178.8(4)
N4 Nb1 C21 O1 13.1(3)
N5 Nb1 C21 O1 -173.1(3)
N3 Nb1 C21 O1 -83.2(3)
O2 Nb1 C21 O1 101.3(3)
N1 Nb1 C21 O1 -178.8(4)
N4 Nb1 C21 C22 13.3(19)
N5 Nb1 C21 C22 -173.0(17)
N3 Nb1 C21 C22 -83.0(18)
O2 Nb1 C21 C22 101.4(18)
O1 Nb1 C21 C22 0.1(17)
N1 Nb1 C21 C22 -179(2)
N1 C21 C22 C27 -56.1(7)
O1 C21 C22 C27 122.5(5)
Nb1 C21 C22 C27 122.3(17)
N1 C21 C22 C23 135.1(5)
O1 C21 C22 C23 -46.3(6)
Nb1 C21 C22 C23 -46(2)
C27 C22 C23 C24 1.8(7)
C21 C22 C23 C24 170.8(4)
C27 C22 C23 C28 -179.4(4)
C21 C22 C23 C28 -10.3(6)
C22 C23 C24 C25 -1.8(8)
C28 C23 C24 C25 179.3(5)
C23 C24 C25 C26 0.9(10)
C23 C24 C25 C29 -179.0(7)
C24 C25 C26 C27 -0.1(10)
C29 C25 C26 C27 179.8(7)
C25 C26 C27 C22 0.1(9)
C25 C26 C27 C30 -178.3(5)
C23 C22 C27 C26 -1.0(7)
C21 C22 C27 C26 -169.9(4)
C23 C22 C27 C30 177.5(4)
C21 C22 C27 C30 8.5(6)
C12 N2 C31 O2 0.0(7)
C12 N2 C31 C32 176.3(4)
Nb1 O2 C31 N2 -121.6(5)
Nb1 O2 C31 C32 62.2(6)
N2 C31 C32 C33 52.3(6)
O2 C31 C32 C33 -131.1(5)
N2 C31 C32 C37 -125.0(5)
O2 C31 C32 C37 51.6(6)
C37 C32 C33 C34 0.0(7)
C31 C32 C33 C34 -177.3(5)
C37 C32 C33 C38 179.9(5)
C31 C32 C33 C38 2.6(7)
C32 C33 C34 C35 0.7(8)
C38 C33 C34 C35 -179.2(5)
C33 C34 C35 C36 -1.0(8)
C33 C34 C35 C39 177.1(6)
C34 C35 C36 C37 0.5(8)
C39 C35 C36 C37 -177.6(6)
C35 C36 C37 C32 0.2(8)
C35 C36 C37 C40 176.6(5)
C33 C32 C37 C36 -0.4(7)
C31 C32 C37 C36 176.9(5)
C33 C32 C37 C40 -176.8(5)
C31 C32 C37 C40 0.6(8)
